data_1553874
loop_
_publ_author_name
'Wang, Zhi-Peng'
'Wu, Qi'
'Jiang, Jia'
'Li, Zi-Rui'
'Peng, Xiao-Jiao'
'Shao, Pan-Lin'
'He, Yun'

_publ_section_title
;
 Catalytic asymmetric synthesis of pyrrolidine derivatives bearing
 heteroatom-substituted quaternary stereocenters
;
_journal_issue 1
_journal_name_full 'Organic Chemistry Frontiers'
_journal_page_first 36
_journal_paper_doi 10.1039/C7QO00692F
_journal_volume 5
_journal_year 2018
_chemical_absolute_configuration ad
_chemical_formula_moiety 'C21 H24 N2 O6 S'
_chemical_formula_sum 'C21 H24 N2 O6 S'
_chemical_formula_weight 432.48
_space_group_crystal_system orthorhombic
_space_group_IT_number 19
_space_group_name_Hall 'P 2ac 2ab'
_space_group_name_H-M_alt 'P 21 21 21'
_atom_sites_solution_hydrogens mixed
_atom_sites_solution_primary direct
_audit_creation_date 2017-03-08
_audit_creation_method
;
Olex2 1.2-alpha
(compiled 2017.03.02 svn.r3394 for OlexSys, GUI svn.r5324)
;
_audit_update_record
;
2017-03-18 deposited with the CCDC.
2017-09-18 downloaded from the CCDC.
;
_cell_angle_alpha 90
_cell_angle_beta 90
_cell_angle_gamma 90
_cell_formula_units_Z 4
_cell_length_a 7.9925(3)
_cell_length_b 13.9906(4)
_cell_length_c 19.0487(6)
_cell_measurement_reflns_used 10419
_cell_measurement_temperature 292(2)
_cell_measurement_theta_max 27.1560
_cell_measurement_theta_min 3.6000
_cell_volume 2130.02(12)
_computing_molecular_graphics 'Olex2 (Dolomanov et al., 2009)'
_computing_publication_material 'Olex2 (Dolomanov et al., 2009)'
_computing_structure_refinement 'ShelXL (Sheldrick, 2015)'
_computing_structure_solution 'SIR2004 (Burla et al., 2007)'
_diffrn_ambient_temperature 292(2)
_diffrn_detector_area_resol_mean 16.0892
_diffrn_measured_fraction_theta_full 0.997
_diffrn_measured_fraction_theta_max 0.997
_diffrn_measurement_device_type 'SuperNova, Single source at offset, Eos'
_diffrn_measurement_method '\w scans'
_diffrn_radiation_type MoK\a
_diffrn_radiation_wavelength 0.71073
_diffrn_reflns_av_R_equivalents 0.0357
_diffrn_reflns_av_unetI/netI 0.0232
_diffrn_reflns_Laue_measured_fraction_full 0.997
_diffrn_reflns_Laue_measured_fraction_max 0.997
_diffrn_reflns_limit_h_max 9
_diffrn_reflns_limit_h_min -9
_diffrn_reflns_limit_k_max 17
_diffrn_reflns_limit_k_min -17
_diffrn_reflns_limit_l_max 23
_diffrn_reflns_limit_l_min -23
_diffrn_reflns_number 29209
_diffrn_reflns_point_group_measured_fraction_full 0.998
_diffrn_reflns_point_group_measured_fraction_max 0.998
_diffrn_reflns_theta_full 26.000
_diffrn_reflns_theta_max 26.372
_diffrn_reflns_theta_min 3.327
_diffrn_source 'micro-focus sealed X-ray tube'
_exptl_absorpt_coefficient_mu 0.192
_exptl_absorpt_correction_T_max 1.00000
_exptl_absorpt_correction_T_min 0.57438
_exptl_absorpt_correction_type multi-scan
_exptl_absorpt_process_details
;
CrysAlisPro 1.171.38.41k (Rigaku Oxford Diffraction, 2015)
Empirical absorption correction using spherical harmonics,
 implemented in SCALE3 ABSPACK scaling algorithm.
;
_exptl_crystal_colour Colorless
_exptl_crystal_density_diffrn 1.349
_exptl_crystal_description Block
_exptl_crystal_F_000 912
_exptl_crystal_size_max 0.35
_exptl_crystal_size_mid 0.32
_exptl_crystal_size_min 0.25
_refine_diff_density_max 0.248
_refine_diff_density_min -0.467
_refine_diff_density_rms 0.093
_refine_ls_abs_structure_details
;
 Flack x determined using 1539 quotients [(I+)-(I-)]/[(I+)+(I-)]
 (Parsons, Flack and Wagner, Acta Cryst. B69 (2013) 249-259).
;
_refine_ls_abs_structure_Flack 0.00(2)
_refine_ls_extinction_method none
_refine_ls_goodness_of_fit_ref 1.113
_refine_ls_hydrogen_treatment mixed
_refine_ls_matrix_type full
_refine_ls_number_parameters 279
_refine_ls_number_reflns 4342
_refine_ls_number_restraints 0
_refine_ls_restrained_S_all 1.113
_refine_ls_R_factor_all 0.0451
_refine_ls_R_factor_gt 0.0389
_refine_ls_shift/su_max 0.000
_refine_ls_shift/su_mean 0.000
_refine_ls_structure_factor_coef Fsqd
_refine_ls_weighting_details 'w=1/[\s^2^(Fo^2^)+(0.0505P)^2^+0.3011P] where P=(Fo^2^+2Fc^2^)/3'
_refine_ls_weighting_scheme calc
_refine_ls_wR_factor_gt 0.0939
_refine_ls_wR_factor_ref 0.0980
_reflns_Friedel_coverage 0.752
_reflns_Friedel_fraction_full 0.999
_reflns_Friedel_fraction_max 0.999
_reflns_number_gt 3890
_reflns_number_total 4342
_reflns_threshold_expression 'I > 2\s(I)'
_cod_data_source_file c7qo00692f2.cif
_cod_data_source_block c21h24n2o6s
_cod_original_cell_volume 2130.03(12)
_cod_database_code 1553874
_shelx_shelxl_version_number 2014/7
_shelx_space_group_comment
;
The symmetry employed for this shelxl refinement is uniquely defined
by the following loop, which should always be used as a source of
symmetry information in preference to the above space-group names.
They are only intended as comments.
;
_olex2_refinement_description
;
1. Fixed Uiso
 At 1.2 times of:
  All C(H) groups, All C(H,H) groups
 At 1.5 times of:
  All C(H,H,H) groups
2.a Secondary CH2 refined with riding coordinates:
 C8(H8A,H8B)
2.b Aromatic/amide H refined with riding coordinates:
 C4(H4), C6(H6), C5(H5), C3(H3), C21(H21), C18(H18), C17(H17), C19(H19),
 C20(H20)
2.c Idealised Me refined as rotating group:
 C10(H10A,H10B,H10C), C12(H12A,H12B,H12C), C15(H15A,H15B,H15C), C1(H1A,H1B,H1C)
;
_olex2_submission_special_instructions 'No special instructions were received'

loop_
_space_group_symop_operation_xyz
'x, y, z'
'-x+1/2, -y, z+1/2'
'-x, y+1/2, -z+1/2'
'x+1/2, -y+1/2, -z'

loop_
_atom_site_label
_atom_site_type_symbol
_atom_site_fract_x
_atom_site_fract_y
_atom_site_fract_z
_atom_site_U_iso_or_equiv
_atom_site_adp_type
_atom_site_occupancy
_atom_site_site_symmetry_order
_atom_site_calc_flag
_atom_site_refinement_flags_posn
S1 S 0.73933(9) 0.52447(5) 0.41885(4) 0.04049(19) Uani 1 1 d .
O6 O 0.4836(3) 0.22251(15) 0.29815(10) 0.0462(5) Uani 1 1 d .
O3 O 0.5971(3) 0.41623(15) 0.28329(11) 0.0479(5) Uani 1 1 d .
O2 O 0.8318(3) 0.54311(14) 0.35561(12) 0.0526(6) Uani 1 1 d .
O1 O 0.8140(3) 0.55054(16) 0.48438(13) 0.0610(6) Uani 1 1 d .
O5 O 0.3654(3) 0.27619(18) 0.39679(12) 0.0552(6) Uani 1 1 d .
N2 N 0.6519(3) 0.26322(16) 0.47072(12) 0.0395(5) Uani 1 1 d .
O4 O 0.8410(3) 0.35417(16) 0.24829(11) 0.0592(6) Uani 1 1 d .
N1 N 0.6917(3) 0.41151(15) 0.41873(12) 0.0348(5) Uani 1 1 d .
C14 C 0.4862(3) 0.25185(19) 0.36462(14) 0.0358(6) Uani 1 1 d .
C11 C 0.7417(4) 0.37094(18) 0.29350(14) 0.0388(6) Uani 1 1 d .
C9 C 0.7678(3) 0.34184(17) 0.37039(14) 0.0328(5) Uani 1 1 d .
C13 C 0.6650(3) 0.24941(18) 0.39476(13) 0.0324(5) Uani 1 1 d .
C16 C 0.7427(4) 0.15211(17) 0.37835(14) 0.0364(6) Uani 1 1 d .
C8 C 0.6362(4) 0.3648(2) 0.48465(15) 0.0457(7) Uani 1 1 d .
H8A H 0.7068 0.3836 0.5237 0.055 Uiso 1 1 calc R
H8B H 0.5212 0.3814 0.4954 0.055 Uiso 1 1 calc R
C4 C 0.2528(4) 0.5897(2) 0.38921(17) 0.0487(7) Uani 1 1 d .
H4 H 0.1548 0.5587 0.3762 0.058 Uiso 1 1 calc R
C6 C 0.3996(4) 0.5381(2) 0.39417(17) 0.0466(7) Uani 1 1 d .
H6 H 0.4004 0.4730 0.3843 0.056 Uiso 1 1 calc R
C2 C 0.2487(4) 0.6868(2) 0.40319(14) 0.0442(7) Uani 1 1 d .
C5 C 0.5443(4) 0.6806(2) 0.42879(18) 0.0491(7) Uani 1 1 d .
H5 H 0.6422 0.7114 0.4424 0.059 Uiso 1 1 calc R
C10 C 0.9553(3) 0.3299(2) 0.38457(18) 0.0448(7) Uani 1 1 d .
H10A H 1.0108 0.3901 0.3778 0.067 Uiso 1 1 calc GR
H10B H 1.0008 0.2835 0.3528 0.067 Uiso 1 1 calc GR
H10C H 0.9717 0.3088 0.4320 0.067 Uiso 1 1 calc GR
C7 C 0.5445(3) 0.58376(18) 0.41388(15) 0.0373(6) Uani 1 1 d .
C3 C 0.3956(4) 0.7308(2) 0.42312(18) 0.0534(8) Uani 1 1 d .
H3 H 0.3947 0.7959 0.4330 0.064 Uiso 1 1 calc R
C21 C 0.7215(4) 0.0773(2) 0.42508(16) 0.0481(7) Uani 1 1 d .
H21 H 0.6612 0.0869 0.4662 0.058 Uiso 1 1 calc R
C18 C 0.8964(5) 0.0452(2) 0.30303(19) 0.0596(9) Uani 1 1 d .
H18 H 0.9555 0.0345 0.2617 0.071 Uiso 1 1 calc R
C17 C 0.8279(4) 0.1345(2) 0.31617(17) 0.0487(7) Uani 1 1 d .
H17 H 0.8392 0.1829 0.2831 0.058 Uiso 1 1 calc R
C19 C 0.8771(5) -0.0275(3) 0.3508(2) 0.0645(10) Uani 1 1 d .
H19 H 0.9237 -0.0873 0.3421 0.077 Uiso 1 1 calc R
C12 C 0.5683(6) 0.4510(3) 0.21275(19) 0.0781(12) Uani 1 1 d .
H12A H 0.5496 0.3978 0.1819 0.117 Uiso 1 1 calc GR
H12B H 0.6643 0.4863 0.1971 0.117 Uiso 1 1 calc GR
H12C H 0.4719 0.4919 0.2125 0.117 Uiso 1 1 calc GR
C15 C 0.3227(5) 0.2251(3) 0.2636(2) 0.0701(11) Uani 1 1 d .
H15A H 0.3340 0.2015 0.2165 0.105 Uiso 1 1 calc GR
H15B H 0.2824 0.2897 0.2625 0.105 Uiso 1 1 calc GR
H15C H 0.2450 0.1858 0.2890 0.105 Uiso 1 1 calc GR
C20 C 0.7896(5) -0.0119(2) 0.4109(2) 0.0641(10) Uani 1 1 d .
H20 H 0.7752 -0.0615 0.4428 0.077 Uiso 1 1 calc R
C1 C 0.0865(5) 0.7415(3) 0.39681(19) 0.0602(9) Uani 1 1 d .
H1A H 0.0489 0.7399 0.3490 0.090 Uiso 1 1 calc GR
H1B H 0.1040 0.8066 0.4109 0.090 Uiso 1 1 calc GR
H1C H 0.0035 0.7127 0.4265 0.090 Uiso 1 1 calc GR
H2 H 0.746(4) 0.240(2) 0.4897(16) 0.039(8) Uiso 1 1 d .

loop_
_atom_site_aniso_label
_atom_site_aniso_U_11
_atom_site_aniso_U_22
_atom_site_aniso_U_33
_atom_site_aniso_U_23
_atom_site_aniso_U_13
_atom_site_aniso_U_12
S1 0.0341(3) 0.0344(3) 0.0529(4) -0.0038(3) -0.0051(3) 0.0013(3)
O6 0.0365(10) 0.0615(13) 0.0407(11) -0.0116(9) -0.0043(8) 0.0064(9)
O3 0.0455(11) 0.0553(12) 0.0429(11) 0.0085(10) -0.0082(9) 0.0089(10)
O2 0.0403(11) 0.0452(12) 0.0722(15) 0.0073(11) 0.0119(10) -0.0014(9)
O1 0.0619(14) 0.0511(12) 0.0700(14) -0.0116(11) -0.0261(12) -0.0009(11)
O5 0.0336(11) 0.0799(16) 0.0522(12) -0.0099(11) 0.0095(9) 0.0077(10)
N2 0.0489(15) 0.0394(12) 0.0301(11) 0.0022(10) 0.0023(10) 0.0049(11)
O4 0.0659(15) 0.0665(14) 0.0452(12) 0.0092(11) 0.0217(12) 0.0099(12)
N1 0.0364(11) 0.0322(10) 0.0357(11) -0.0017(9) 0.0030(10) 0.0026(9)
C14 0.0354(14) 0.0342(13) 0.0376(14) 0.0003(11) 0.0038(11) 0.0021(11)
C11 0.0412(14) 0.0357(13) 0.0395(14) 0.0028(11) 0.0056(13) 0.0005(13)
C9 0.0282(12) 0.0340(12) 0.0361(13) 0.0006(10) 0.0025(11) 0.0049(10)
C13 0.0329(13) 0.0344(13) 0.0299(12) 0.0019(10) 0.0040(10) 0.0058(11)
C16 0.0342(13) 0.0339(12) 0.0410(14) -0.0016(11) -0.0034(12) 0.0068(12)
C8 0.0597(19) 0.0422(15) 0.0352(14) -0.0030(12) 0.0087(14) 0.0019(14)
C4 0.0408(15) 0.0483(16) 0.0571(17) -0.0061(14) 0.0003(15) 0.0070(15)
C6 0.0403(15) 0.0359(14) 0.0637(19) -0.0079(14) -0.0032(14) 0.0056(12)
C2 0.0500(16) 0.0450(15) 0.0376(14) 0.0068(12) 0.0080(14) 0.0142(14)
C5 0.0504(17) 0.0373(15) 0.0596(19) -0.0064(14) 0.0007(15) 0.0011(13)
C10 0.0288(14) 0.0486(16) 0.0570(18) 0.0015(14) -0.0012(13) 0.0069(12)
C7 0.0395(13) 0.0332(13) 0.0391(14) -0.0034(12) 0.0018(12) 0.0053(11)
C3 0.064(2) 0.0332(14) 0.063(2) -0.0018(15) 0.0078(18) 0.0108(14)
C21 0.0625(19) 0.0382(14) 0.0435(15) 0.0038(12) -0.0034(15) 0.0048(13)
C18 0.0568(19) 0.057(2) 0.065(2) -0.0144(17) 0.0037(17) 0.0227(16)
C17 0.0513(17) 0.0454(16) 0.0494(17) -0.0008(14) 0.0092(15) 0.0122(14)
C19 0.076(2) 0.0454(17) 0.072(2) -0.0125(18) -0.017(2) 0.0266(18)
C12 0.093(3) 0.086(3) 0.056(2) 0.025(2) -0.021(2) 0.011(2)
C15 0.051(2) 0.095(3) 0.065(2) -0.019(2) -0.0212(18) 0.002(2)
C20 0.094(3) 0.0378(16) 0.060(2) 0.0064(15) -0.019(2) 0.0110(17)
C1 0.060(2) 0.059(2) 0.062(2) 0.0083(17) 0.0063(17) 0.0253(17)

loop_
_atom_type_symbol
_atom_type_description
_atom_type_scat_dispersion_real
_atom_type_scat_dispersion_imag
_atom_type_scat_source
C C 0.0033 0.0016 'International Tables Vol C Tables 4.2.6.8 and 6.1.1.4'
H H 0.0000 0.0000 'International Tables Vol C Tables 4.2.6.8 and 6.1.1.4'
N N 0.0061 0.0033 'International Tables Vol C Tables 4.2.6.8 and 6.1.1.4'
O O 0.0106 0.0060 'International Tables Vol C Tables 4.2.6.8 and 6.1.1.4'
S S 0.1246 0.1234 'International Tables Vol C Tables 4.2.6.8 and 6.1.1.4'

loop_
_geom_angle_atom_site_label_1
_geom_angle_atom_site_label_2
_geom_angle_atom_site_label_3
_geom_angle
O2 S1 N1 107.19(12)
O2 S1 C7 108.85(13)
O1 S1 O2 118.06(14)
O1 S1 N1 110.28(13)
O1 S1 C7 107.15(14)
N1 S1 C7 104.48(12)
C14 O6 C15 116.0(2)
C11 O3 C12 115.7(3)
C13 N2 H2 106.7(19)
C8 N2 C13 108.4(2)
C8 N2 H2 111.1(19)
C9 N1 S1 123.22(18)
C9 N1 C8 111.17(19)
C8 N1 S1 119.82(18)
O6 C14 C13 111.2(2)
O5 C14 O6 124.4(3)
O5 C14 C13 124.4(2)
O3 C11 C9 112.5(2)
O4 C11 O3 124.4(3)
O4 C11 C9 123.1(3)
N1 C9 C11 111.4(2)
N1 C9 C13 98.12(19)
N1 C9 C10 111.5(2)
C11 C9 C13 114.9(2)
C10 C9 C11 109.3(2)
C10 C9 C13 111.3(2)
N2 C13 C14 107.4(2)
N2 C13 C9 102.5(2)
N2 C13 C16 110.4(2)
C14 C13 C9 110.5(2)
C16 C13 C14 108.7(2)
C16 C13 C9 116.8(2)
C21 C16 C13 119.5(2)
C21 C16 C17 118.3(3)
C17 C16 C13 122.1(2)
N2 C8 N1 104.5(2)
N2 C8 H8A 110.8
N2 C8 H8B 110.8
N1 C8 H8A 110.8
N1 C8 H8B 110.8
H8A C8 H8B 108.9
C6 C4 H4 119.3
C6 C4 C2 121.4(3)
C2 C4 H4 119.3
C4 C6 H6 120.3
C7 C6 C4 119.4(3)
C7 C6 H6 120.3
C4 C2 C1 120.2(3)
C3 C2 C4 118.1(3)
C3 C2 C1 121.8(3)
C7 C5 H5 120.6
C7 C5 C3 118.8(3)
C3 C5 H5 120.6
C9 C10 H10A 109.5
C9 C10 H10B 109.5
C9 C10 H10C 109.5
H10A C10 H10B 109.5
H10A C10 H10C 109.5
H10B C10 H10C 109.5
C6 C7 S1 122.6(2)
C6 C7 C5 120.6(3)
C5 C7 S1 116.7(2)
C2 C3 C5 121.7(3)
C2 C3 H3 119.1
C5 C3 H3 119.1
C16 C21 H21 119.8
C16 C21 C20 120.4(3)
C20 C21 H21 119.8
C17 C18 H18 119.9
C19 C18 H18 119.9
C19 C18 C17 120.2(3)
C16 C17 H17 119.7
C18 C17 C16 120.5(3)
C18 C17 H17 119.7
C18 C19 H19 120.1
C20 C19 C18 119.7(3)
C20 C19 H19 120.1
O3 C12 H12A 109.5
O3 C12 H12B 109.5
O3 C12 H12C 109.5
H12A C12 H12B 109.5
H12A C12 H12C 109.5
H12B C12 H12C 109.5
O6 C15 H15A 109.5
O6 C15 H15B 109.5
O6 C15 H15C 109.5
H15A C15 H15B 109.5
H15A C15 H15C 109.5
H15B C15 H15C 109.5
C21 C20 H20 119.6
C19 C20 C21 120.7(3)
C19 C20 H20 119.6
C2 C1 H1A 109.5
C2 C1 H1B 109.5
C2 C1 H1C 109.5
H1A C1 H1B 109.5
H1A C1 H1C 109.5
H1B C1 H1C 109.5

loop_
_geom_bond_atom_site_label_1
_geom_bond_atom_site_label_2
_geom_bond_distance
S1 O2 1.437(2)
S1 O1 1.431(2)
S1 N1 1.626(2)
S1 C7 1.767(3)
O6 C14 1.331(3)
O6 C15 1.445(4)
O3 C11 1.333(4)
O3 C12 1.447(4)
O5 C14 1.193(3)
N2 C13 1.464(3)
N2 C8 1.451(4)
N2 H2 0.90(3)
O4 C11 1.194(3)
N1 C9 1.472(3)
N1 C8 1.484(4)
C14 C13 1.540(4)
C11 C9 1.534(4)
C9 C13 1.601(3)
C9 C10 1.531(4)
C13 C16 1.529(3)
C16 C21 1.384(4)
C16 C17 1.389(4)
C8 H8A 0.9700
C8 H8B 0.9700
C4 H4 0.9300
C4 C6 1.381(4)
C4 C2 1.384(4)
C6 H6 0.9300
C6 C7 1.375(4)
C2 C3 1.379(5)
C2 C1 1.510(4)
C5 H5 0.9300
C5 C7 1.384(4)
C5 C3 1.385(5)
C10 H10A 0.9600
C10 H10B 0.9600
C10 H10C 0.9600
C3 H3 0.9300
C21 H21 0.9300
C21 C20 1.389(4)
C18 H18 0.9300
C18 C17 1.386(4)
C18 C19 1.375(5)
C17 H17 0.9300
C19 H19 0.9300
C19 C20 1.358(5)
C12 H12A 0.9600
C12 H12B 0.9600
C12 H12C 0.9600
C15 H15A 0.9600
C15 H15B 0.9600
C15 H15C 0.9600
C20 H20 0.9300
C1 H1A 0.9600
C1 H1B 0.9600
C1 H1C 0.9600

loop_
_geom_torsion_atom_site_label_1
_geom_torsion_atom_site_label_2
_geom_torsion_atom_site_label_3
_geom_torsion_atom_site_label_4
_geom_torsion
S1 N1 C9 C11 -56.9(3)
S1 N1 C9 C13 -177.81(17)
S1 N1 C9 C10 65.4(3)
S1 N1 C8 N2 -164.03(19)
O6 C14 C13 N2 -168.5(2)
O6 C14 C13 C9 80.4(3)
O6 C14 C13 C16 -49.0(3)
O3 C11 C9 N1 -32.9(3)
O3 C11 C9 C13 77.5(3)
O3 C11 C9 C10 -156.5(2)
O2 S1 N1 C9 13.1(2)
O2 S1 N1 C8 163.9(2)
O2 S1 C7 C6 98.3(3)
O2 S1 C7 C5 -79.8(3)
O1 S1 N1 C9 -116.7(2)
O1 S1 N1 C8 34.1(3)
O1 S1 C7 C6 -133.0(3)
O1 S1 C7 C5 49.0(3)
O5 C14 C13 N2 11.0(4)
O5 C14 C13 C9 -100.1(3)
O5 C14 C13 C16 130.4(3)
N2 C13 C16 C21 28.6(4)
N2 C13 C16 C17 -154.5(3)
O4 C11 C9 N1 147.3(3)
O4 C11 C9 C13 -102.3(3)
O4 C11 C9 C10 23.7(4)
N1 S1 C7 C6 -16.0(3)
N1 S1 C7 C5 166.0(2)
N1 C9 C13 N2 -37.6(2)
N1 C9 C13 C14 76.6(2)
N1 C9 C13 C16 -158.4(2)
C14 C13 C16 C21 -89.0(3)
C14 C13 C16 C17 87.9(3)
C11 C9 C13 N2 -155.8(2)
C11 C9 C13 C14 -41.6(3)
C11 C9 C13 C16 83.3(3)
C9 N1 C8 N2 -10.0(3)
C9 C13 C16 C21 145.2(3)
C9 C13 C16 C17 -37.9(4)
C13 N2 C8 N1 -16.7(3)
C13 C16 C21 C20 179.4(3)
C13 C16 C17 C18 -179.8(3)
C16 C21 C20 C19 -0.5(6)
C8 N2 C13 C14 -81.9(3)
C8 N2 C13 C9 34.6(3)
C8 N2 C13 C16 159.8(2)
C8 N1 C9 C11 150.1(2)
C8 N1 C9 C13 29.2(3)
C8 N1 C9 C10 -87.6(3)
C4 C6 C7 S1 -177.9(2)
C4 C6 C7 C5 0.1(5)
C4 C2 C3 C5 0.4(5)
C6 C4 C2 C3 -0.7(5)
C6 C4 C2 C1 179.6(3)
C2 C4 C6 C7 0.5(5)
C10 C9 C13 N2 79.3(3)
C10 C9 C13 C14 -166.5(2)
C10 C9 C13 C16 -41.5(3)
C7 S1 N1 C9 128.5(2)
C7 S1 N1 C8 -80.7(2)
C7 C5 C3 C2 0.1(5)
C3 C5 C7 S1 177.7(3)
C3 C5 C7 C6 -0.4(5)
C21 C16 C17 C18 -2.9(5)
C18 C19 C20 C21 -1.0(6)
C17 C16 C21 C20 2.4(5)
C17 C18 C19 C20 0.4(6)
C19 C18 C17 C16 1.5(5)
C12 O3 C11 O4 -3.8(4)
C12 O3 C11 C9 176.4(3)
C15 O6 C14 O5 2.6(4)
C15 O6 C14 C13 -177.9(3)
C1 C2 C3 C5 -179.8(3)
